data_7134031
loop_
_publ_author_name
'Wakchaure, Vivek Chandrakant'
'Dosso, Jacopo'
'Bonifazi, Davide'
'Crosta, Martina'
'K\"ahlig, Hanspeter'
'Ward, Benjamin D.'

_publ_section_title
;
 Expression of hyperconjugative stereoelectronic interactions in borazines
;
_journal_name_full 'Chemical Communications'
_journal_paper_doi 10.1039/D4CC05188B
_journal_year 2024
_chemical_formula_moiety 'C21 H24 B3 N3'
_chemical_formula_sum 'C21 H24 B3 N3'
_chemical_formula_weight 350.86
_space_group_crystal_system monoclinic
_space_group_IT_number 15
_space_group_name_Hall '-C 2yc'
_space_group_name_H-M_alt 'C 1 2/c 1'
_atom_sites_solution_hydrogens geom
_atom_sites_solution_primary dual
_audit_creation_date 2023-05-06
_audit_creation_method
;
Olex2 1.5
(compiled 2023.03.06 svn.rbb2c1857 for OlexSys, GUI svn.r6748)
;
_audit_update_record
;
2023-05-06 deposited with the CCDC.	2024-12-03 downloaded from the CCDC.
;
_cell_angle_alpha 90
_cell_angle_beta 123.148(16)
_cell_angle_gamma 90
_cell_formula_units_Z 4
_cell_length_a 15.180(4)
_cell_length_b 14.833(3)
_cell_length_c 10.438(3)
_cell_measurement_reflns_used 3950
_cell_measurement_temperature 100
_cell_measurement_theta_max 25.44
_cell_measurement_theta_min 2.01
_cell_volume 1967.8(9)
_computing_cell_refinement 'X-Area Recipe 1.37.0.0 (STOE, 2021)'
_computing_data_collection 'X-Area Pilatus3_SV 1.31.186.0 (STOE, 2022)'
_computing_data_reduction
;
X-Area Integrate 2.5.3.0 (STOE, 2021)
X-Area LANA 2.7.5.0 (STOE, 2022)
;
_computing_molecular_graphics 'Olex2 1.5 (Dolomanov et al., 2009)'
_computing_publication_material 'Olex2 1.5 (Dolomanov et al., 2009)'
_computing_structure_refinement 'SHELXL 2018/3 (Sheldrick, 2015)'
_computing_structure_solution 'SHELXT 2018/2 (Sheldrick, 2018)'
_diffrn_ambient_temperature 100
_diffrn_detector_area_resol_mean 13.33
_diffrn_measured_fraction_theta_full 0.991
_diffrn_measured_fraction_theta_max 0.991
_diffrn_measurement_device_type 'STOE STADIVARI'
_diffrn_measurement_method 'rotation method, \w scans'
_diffrn_radiation_type MoK\a
_diffrn_radiation_wavelength 0.71073
_diffrn_reflns_av_R_equivalents 0.0789
_diffrn_reflns_av_unetI/netI 0.0794
_diffrn_reflns_Laue_measured_fraction_full 0.991
_diffrn_reflns_Laue_measured_fraction_max 0.991
_diffrn_reflns_limit_h_max 18
_diffrn_reflns_limit_h_min -17
_diffrn_reflns_limit_k_max 15
_diffrn_reflns_limit_k_min -17
_diffrn_reflns_limit_l_max 12
_diffrn_reflns_limit_l_min -12
_diffrn_reflns_number 8927
_diffrn_reflns_point_group_measured_fraction_full 0.991
_diffrn_reflns_point_group_measured_fraction_max 0.991
_diffrn_reflns_theta_full 25.028
_diffrn_reflns_theta_max 25.028
_diffrn_reflns_theta_min 2.110
_diffrn_source 'Axo Mo'
_exptl_absorpt_coefficient_mu 0.068
_exptl_absorpt_correction_T_max 0.9969
_exptl_absorpt_correction_T_min 0.6334
_exptl_absorpt_correction_type multi-scan
_exptl_absorpt_process_details
;
STOE LANA, absorption correction by scaling of reflection intensities.
J. Koziskova, F. Hahn, J. Richter, J. Kozisek, "Comparison of different
absorption corrections on the model structure of tetrakis(\m~2~-acetato)-
diaqua-di-copper(II)", Acta Chimica Slovaca, vol. 9, no. 2, 2016, pp. 136 - 140.
Afterwards a spherical absorption correction was performed within STOE LANA.
;
_exptl_crystal_colour colorless
_exptl_crystal_density_diffrn 1.184
_exptl_crystal_density_method 'not measured'
_exptl_crystal_description needle
_exptl_crystal_F_000 744
_exptl_crystal_recrystallization_method 'Vapor diffusion CH2Cl2/MeOH'
_exptl_crystal_size_max 0.59
_exptl_crystal_size_mid 0.25
_exptl_crystal_size_min 0.07
_refine_diff_density_max 0.183
_refine_diff_density_min -0.249
_refine_diff_density_rms 0.046
_refine_ls_extinction_method none
_refine_ls_goodness_of_fit_ref 0.911
_refine_ls_hydrogen_treatment constr
_refine_ls_matrix_type full
_refine_ls_number_parameters 127
_refine_ls_number_reflns 1734
_refine_ls_number_restraints 0
_refine_ls_restrained_S_all 0.911
_refine_ls_R_factor_all 0.0812
_refine_ls_R_factor_gt 0.0423
_refine_ls_shift/su_max 0.000
_refine_ls_shift/su_mean 0.000
_refine_ls_structure_factor_coef Fsqd
_refine_ls_weighting_details 'w=1/[\s^2^(Fo^2^)+(0.0582P)^2^] where P=(Fo^2^+2Fc^2^)/3'
_refine_ls_weighting_scheme calc
_refine_ls_wR_factor_gt 0.0922
_refine_ls_wR_factor_ref 0.1016
_reflns_Friedel_coverage 0.000
_reflns_number_gt 1070
_reflns_number_total 1734
_reflns_threshold_expression 'I > 2\s(I)'
_cod_data_source_file d4cc05188b2.cif
_cod_data_source_block bvw117
_cod_original_cell_volume 1967.8(8)
_cod_database_code 7134031
_shelx_shelxl_version_number 2018/3
_shelx_space_group_comment
;
The symmetry employed for this shelxl refinement is uniquely defined
by the following loop, which should always be used as a source of
symmetry information in preference to the above space-group names.
They are only intended as comments.
;
_shelx_estimated_absorpt_t_max 0.995
_shelx_estimated_absorpt_t_min 0.961
_olex2_refinement_description
;
1. Fixed Uiso
 At 1.2 times of:
  All C(H) groups
 At 1.5 times of:
  All C(H,H,H) groups
2. Others
 Fixed Sof: H8A(0.5) H8B(0.5) H8C(0.5)
3.a Aromatic/amide H refined with riding coordinates:
 C7(H7), C4(H4), C3(H3), C5(H5), C10(H10), C6(H6), C12(H12), C11(H11)
3.b Idealised Me refined as rotating group:
 C1(H1A,H1B,H1C), C8(H8A,H8B,H8C)
;
_olex2_submission_special_instructions 'No special instructions were received'

loop_
_space_group_symop_operation_xyz
'x, y, z'
'-x, y, -z+1/2'
'x+1/2, y+1/2, z'
'-x+1/2, y+1/2, -z+1/2'
'-x, -y, -z'
'x, -y, z-1/2'
'-x+1/2, -y+1/2, -z'
'x+1/2, -y+1/2, z-1/2'

loop_
_atom_site_label
_atom_site_type_symbol
_atom_site_fract_x
_atom_site_fract_y
_atom_site_fract_z
_atom_site_U_iso_or_equiv
_atom_site_adp_type
_atom_site_occupancy
_atom_site_site_symmetry_order
_atom_site_calc_flag
_atom_site_refinement_flags_posn
_atom_site_refinement_flags_adp
_atom_site_refinement_flags_occupancy
_atom_site_disorder_assembly
_atom_site_disorder_group
N1 N 0.58365(9) 0.49987(7) 0.37503(16) 0.0153(4) Uani 1 1 d . . . . .
N2 N 0.500000 0.64271(10) 0.250000 0.0156(5) Uani 1 2 d S T P . .
C9 C 0.500000 0.74057(14) 0.250000 0.0185(6) Uani 1 2 d S T P . .
C2 C 0.67198(12) 0.45060(9) 0.4996(2) 0.0157(4) Uani 1 1 d . . . . .
C7 C 0.67941(12) 0.43877(10) 0.6356(2) 0.0205(5) Uani 1 1 d . . . . .
H7 H 0.626545 0.462569 0.648329 0.025 Uiso 1 1 calc R U . . .
C4 C 0.83329(13) 0.36780(10) 0.5996(2) 0.0240(5) Uani 1 1 d . . . . .
H4 H 0.885398 0.342935 0.586224 0.029 Uiso 1 1 calc R U . . .
C3 C 0.74931(12) 0.41558(10) 0.4815(2) 0.0219(5) Uani 1 1 d . . . . .
H3 H 0.744770 0.424327 0.387900 0.026 Uiso 1 1 calc R U . . .
C1 C 0.67076(12) 0.64922(10) 0.5287(2) 0.0223(5) Uani 1 1 d . . . . .
H1A H 0.650913 0.651985 0.603542 0.033 Uiso 1 1 calc R U . . .
H1B H 0.677477 0.710536 0.500017 0.033 Uiso 1 1 calc R U . . .
H1C H 0.738167 0.617711 0.573696 0.033 Uiso 1 1 calc R U . . .
C5 C 0.84086(13) 0.35654(10) 0.7367(2) 0.0240(5) Uani 1 1 d . . . . .
H5 H 0.898589 0.324499 0.818234 0.029 Uiso 1 1 calc R U . . .
C8 C 0.500000 0.34367(14) 0.250000 0.0251(7) Uani 1 2 d S T P . .
H8A H 0.549218 0.321649 0.223993 0.038 Uiso 0.5 1 calc R U P A -1
H8B H 0.429057 0.321649 0.174258 0.038 Uiso 0.5 1 calc R U P A -1
H8C H 0.521726 0.321649 0.351748 0.038 Uiso 0.5 1 calc R U P A -1
C10 C 0.54020(12) 0.78686(11) 0.1783(2) 0.0246(5) Uani 1 1 d . . . . .
H10 H 0.568149 0.754698 0.129557 0.030 Uiso 1 1 calc R U . . .
C6 C 0.76410(13) 0.39207(10) 0.7548(2) 0.0266(5) Uani 1 1 d . . . . .
H6 H 0.769273 0.384523 0.849071 0.032 Uiso 1 1 calc R U . . .
C12 C 0.500000 0.92695(16) 0.250000 0.0352(9) Uani 1 2 d S T P . .
H12 H 0.500000 0.990994 0.249999 0.042 Uiso 1 2 calc R U P . .
C11 C 0.53981(13) 0.88036(11) 0.1774(2) 0.0327(6) Uani 1 1 d . . . . .
H11 H 0.566762 0.912351 0.127141 0.039 Uiso 1 1 calc R U . . .
B2 B 0.500000 0.44914(16) 0.250000 0.0165(7) Uani 1 2 d S T P . .
B1 B 0.58398(14) 0.59714(11) 0.3829(3) 0.0173(5) Uani 1 1 d . . . . .

loop_
_atom_site_aniso_label
_atom_site_aniso_U_11
_atom_site_aniso_U_22
_atom_site_aniso_U_33
_atom_site_aniso_U_23
_atom_site_aniso_U_13
_atom_site_aniso_U_12
N1 0.0143(7) 0.0139(7) 0.0128(9) 0.0022(6) 0.0043(7) 0.0029(6)
N2 0.0166(10) 0.0097(9) 0.0163(13) 0.000 0.0063(10) 0.000
C9 0.0120(11) 0.0158(11) 0.0139(16) 0.000 -0.0019(11) 0.000
C2 0.0150(9) 0.0120(7) 0.0152(12) -0.0029(7) 0.0051(9) -0.0022(6)
C7 0.0205(10) 0.0233(9) 0.0197(12) 0.0026(8) 0.0123(9) 0.0045(7)
C4 0.0209(10) 0.0212(9) 0.0286(14) 0.0041(9) 0.0127(10) 0.0073(7)
C3 0.0229(10) 0.0223(8) 0.0206(12) 0.0023(8) 0.0119(9) 0.0038(8)
C1 0.0211(10) 0.0176(8) 0.0212(13) 0.0008(8) 0.0070(9) 0.0005(7)
C5 0.0197(9) 0.0190(9) 0.0253(14) 0.0053(8) 0.0072(9) 0.0045(7)
C8 0.0206(13) 0.0210(12) 0.0264(18) 0.000 0.0081(13) 0.000
C10 0.0206(9) 0.0198(9) 0.0253(13) 0.0025(8) 0.0073(9) -0.0018(7)
C6 0.0307(11) 0.0282(9) 0.0185(12) 0.0067(9) 0.0120(10) 0.0064(8)
C12 0.0260(15) 0.0150(12) 0.034(2) 0.000 -0.0030(15) 0.000
C11 0.0259(10) 0.0230(10) 0.0316(14) 0.0065(9) 0.0044(10) -0.0044(8)
B2 0.0152(14) 0.0204(13) 0.0150(18) 0.000 0.0090(14) 0.000
B1 0.0154(10) 0.0195(9) 0.0202(14) 0.0002(9) 0.0118(10) 0.0005(8)

loop_
_atom_type_symbol
_atom_type_description
_atom_type_scat_dispersion_real
_atom_type_scat_dispersion_imag
_atom_type_scat_source
C C 0.0033 0.0016 'International Tables Vol C Tables 4.2.6.8 and 6.1.1.4'
H H 0.0000 0.0000 'International Tables Vol C Tables 4.2.6.8 and 6.1.1.4'
B B 0.0013 0.0007 'International Tables Vol C Tables 4.2.6.8 and 6.1.1.4'
N N 0.0061 0.0033 'International Tables Vol C Tables 4.2.6.8 and 6.1.1.4'

loop_
_geom_angle_atom_site_label_1
_geom_angle_atom_site_label_2
_geom_angle_atom_site_label_3
_geom_angle
_geom_angle_site_symmetry_1
_geom_angle_site_symmetry_3
_geom_angle_publ_flag
B2 N1 C2 118.24(13) . . ?
B2 N1 B1 123.20(14) . . ?
B1 N1 C2 118.56(12) . . ?
B1 N2 C9 118.01(9) 2_655 . ?
B1 N2 C9 118.01(9) . . ?
B1 N2 B1 123.98(18) 2_655 . ?
C10 C9 N2 119.84(11) . . ?
C10 C9 N2 119.84(11) 2_655 . ?
C10 C9 C10 120.3(2) 2_655 . ?
C7 C2 N1 120.22(15) . . ?
C7 C2 C3 119.73(16) . . ?
C3 C2 N1 120.05(17) . . ?
C2 C7 H7 119.9 . . ?
C2 C7 C6 120.15(17) . . ?
C6 C7 H7 119.9 . . ?
C3 C4 H4 120.1 . . ?
C5 C4 H4 120.1 . . ?
C5 C4 C3 119.83(17) . . ?
C2 C3 C4 120.26(19) . . ?
C2 C3 H3 119.9 . . ?
C4 C3 H3 119.9 . . ?
H1A C1 H1B 109.5 . . ?
H1A C1 H1C 109.5 . . ?
H1B C1 H1C 109.5 . . ?
B1 C1 H1A 109.5 . . ?
B1 C1 H1B 109.5 . . ?
B1 C1 H1C 109.5 . . ?
C4 C5 H5 120.1 . . ?
C4 C5 C6 119.76(17) . . ?
C6 C5 H5 120.1 . . ?
H8A C8 H8B 109.5 . . ?
H8A C8 H8C 109.5 . . ?
H8B C8 H8C 109.5 . . ?
B2 C8 H8A 109.5 . . ?
B2 C8 H8B 109.5 . . ?
B2 C8 H8C 109.5 . . ?
C9 C10 H10 120.0 . . ?
C9 C10 C11 120.0(2) . . ?
C11 C10 H10 120.0 . . ?
C7 C6 H6 119.9 . . ?
C5 C6 C7 120.3(2) . . ?
C5 C6 H6 119.9 . . ?
C11 C12 H12 119.9 2_655 . ?
C11 C12 H12 119.9 . . ?
C11 C12 C11 120.1(2) 2_655 . ?
C10 C11 H11 120.1 . . ?
C12 C11 C10 119.8(2) . . ?
C12 C11 H11 120.1 . . ?
N1 B2 N1 116.92(19) 2_655 . ?
N1 B2 C8 121.54(10) 2_655 . ?
N1 B2 C8 121.54(10) . . ?
N1 B1 C1 121.47(15) . . ?
N2 B1 N1 116.14(15) . . ?
N2 B1 C1 122.38(14) . . ?

loop_
_geom_bond_atom_site_label_1
_geom_bond_atom_site_label_2
_geom_bond_distance
_geom_bond_site_symmetry_2
_geom_bond_publ_flag
N1 C2 1.455(2) . ?
N1 B2 1.4386(18) . ?
N1 B1 1.445(2) . ?
N2 C9 1.452(3) . ?
N2 B1 1.439(2) 2_655 ?
N2 B1 1.439(2) . ?
C9 C10 1.380(2) 2_655 ?
C9 C10 1.380(2) . ?
C2 C7 1.372(3) . ?
C2 C3 1.388(2) . ?
C7 H7 0.9500 . ?
C7 C6 1.390(2) . ?
C4 H4 0.9500 . ?
C4 C3 1.389(2) . ?
C4 C5 1.381(3) . ?
C3 H3 0.9500 . ?
C1 H1A 0.9800 . ?
C1 H1B 0.9800 . ?
C1 H1C 0.9800 . ?
C1 B1 1.567(3) . ?
C5 H5 0.9500 . ?
C5 C6 1.383(2) . ?
C8 H8A 0.9800 . ?
C8 H8B 0.9800 . ?
C8 H8C 0.9800 . ?
C8 B2 1.564(3) . ?
C10 H10 0.9500 . ?
C10 C11 1.387(2) . ?
C6 H6 0.9500 . ?
C12 H12 0.9500 . ?
C12 C11 1.385(2) . ?
C12 C11 1.385(2) 2_655 ?
C11 H11 0.9500 . ?

loop_
_geom_torsion_atom_site_label_1
_geom_torsion_atom_site_label_2
_geom_torsion_atom_site_label_3
_geom_torsion_atom_site_label_4
_geom_torsion
_geom_torsion_site_symmetry_1
_geom_torsion_site_symmetry_2
_geom_torsion_site_symmetry_3
_geom_torsion_site_symmetry_4
_geom_torsion_publ_flag
N1 C2 C7 C6 -179.69(13) . . . . ?
N1 C2 C3 C4 -179.43(13) . . . . ?
N2 C9 C10 C11 179.66(11) . . . . ?
C9 N2 B1 N1 -177.17(11) . . . . ?
C9 N2 B1 C1 3.2(2) . . . . ?
C9 C10 C11 C12 0.7(2) . . . . ?
C2 N1 B2 N1 -177.00(15) . . . 2_655 ?
C2 N1 B2 C8 3.00(15) . . . . ?
C2 N1 B1 N2 174.18(13) . . . . ?
C2 N1 B1 C1 -6.2(3) . . . . ?
C2 C7 C6 C5 -0.6(2) . . . . ?
C7 C2 C3 C4 0.8(2) . . . . ?
C4 C5 C6 C7 0.2(2) . . . . ?
C3 C2 C7 C6 0.1(2) . . . . ?
C3 C4 C5 C6 0.7(2) . . . . ?
C5 C4 C3 C2 -1.2(2) . . . . ?
C10 C9 C10 C11 -0.34(11) 2_655 . . . ?
C11 C12 C11 C10 -0.34(11) 2_655 . . . ?
B2 N1 C2 C7 -102.59(16) . . . . ?
B2 N1 C2 C3 77.61(17) . . . . ?
B2 N1 B1 N2 -6.0(2) . . . . ?
B2 N1 B1 C1 173.63(13) . . . . ?
B1 N1 C2 C7 77.3(2) . . . . ?
B1 N1 C2 C3 -102.53(19) . . . . ?
B1 N1 B2 N1 3.15(13) . . . 2_655 ?
B1 N1 B2 C8 -176.85(13) . . . . ?
B1 N2 C9 C10 -82.40(12) 2_655 . . . ?
B1 N2 C9 C10 97.60(12) 2_655 . . 2_655 ?
B1 N2 C9 C10 -82.40(12) . . . 2_655 ?
B1 N2 C9 C10 97.60(12) . . . . ?
B1 N2 B1 N1 2.83(11) 2_655 . . . ?
B1 N2 B1 C1 -176.8(2) 2_655 . . . ?
